data_4343771
loop_
_publ_author_name
'Frenz, B.A.'
'Enemark, J.H.'
'Ibers, J.A.'

_publ_section_title
;
 The structure of nitrosyltetracarbonylmanganese, Mn (N O) (C O)4
;
_journal_name_full 'Inorganic Chemistry'
_journal_page_first 1288
_journal_page_last 1293
_journal_volume 8
_journal_year 1969
_chemical_formula_sum 'C4 Mn N O5'
_chemical_name_systematic 'Mn (N O) (C O)4'
_space_group_IT_number 15
_symmetry_space_group_name_Hall '-C 2yc'
_symmetry_space_group_name_H-M 'C 1 2/c 1'
_cell_angle_alpha 90
_cell_angle_beta 107.8
_cell_angle_gamma 90
_cell_formula_units_Z 4
_cell_length_a 11.72
_cell_length_b 6.74
_cell_length_c 9.65
_cell_volume 725.790
_citation_journal_id_ASTM INOCAJ
_cod_data_source_file Frenz_INOCAJ_1969_1311.cif
_cod_data_source_block C4Mn1N1O5
_cod_original_cell_volume 725.7896
_cod_original_formula_sum 'C4 Mn1 N1 O5'
_cod_database_code 4343771

loop_
_symmetry_equiv_pos_as_xyz
x,y,z
-x,y,-z+1/2
-x,-y,-z
x,-y,z-1/2
x+1/2,y+1/2,z
-x+1/2,y+1/2,-z+1/2
-x+1/2,-y+1/2,-z
x+1/2,-y+1/2,z-1/2

loop_
_atom_site_label
_atom_site_type_symbol
_atom_site_fract_x
_atom_site_fract_y
_atom_site_fract_z
_atom_site_occupancy
_atom_site_U_iso_or_equiv
C1 C+2 -0.0832 0.2989 0.085 1 0.0
O2 O-2 0.214 0.159 0.1376 1 0.0
O3 O-2 0 -0.2785 0.25 1 0.0
C2 C+2 0.1334 0.1601 0.1794 1 0.0
Mn1 Mn 0 0.1592 0.25 1 0.0
O1 O-2 -0.136 0.3883 -0.0181 1 0.0
N1 N+2 0 -0.1075 0.25 1 0.0
